data_4116155
loop_
_publ_author_name
'Venkat R. Thalladi'
'Markus N\"usse'
'Roland Boese'

_publ_section_title
;
 The Melting Point Alternation in \a,\w-Alkanedicarboxylic Acids
;
_journal_name_full 'Journal of the American Chemical Society'
_journal_page_first 9227
_journal_page_last 9236
_journal_paper_doi 10.1021/ja0011459
_journal_volume 122
_journal_year 2000
_chemical_compound_source Fluka
_chemical_formula_moiety 'C8 H14 O4'
_chemical_formula_structural 'C8 H14 O4'
_chemical_formula_sum 'C8 H14 O4'
_chemical_formula_weight 174.20
_chemical_melting_point 417
_chemical_name_common 'Suberic acid'
_chemical_name_systematic
; 
 Octane-1,8-dioic acid 
;
_space_group_IT_number 14
_symmetry_cell_setting monoclinic
_symmetry_space_group_name_Hall '-P 2ybc'
_symmetry_space_group_name_H-M 'P 1 21/c 1'
_atom_sites_solution_hydrogens geom
_atom_sites_solution_primary direct
_atom_sites_solution_secondary difmap
_audit_creation_method SHELXL
_cell_angle_alpha 90.00
_cell_angle_beta 98.18(4)
_cell_angle_gamma 90.00
_cell_formula_units_Z 4
_cell_length_a 8.980(4)
_cell_length_b 5.0630(14)
_cell_length_c 10.106(3)
_cell_measurement_temperature 298(2)
_cell_volume 454.8(3)
_computing_structure_refinement 'SHELXL-93 (Sheldrick, 1993)'
_computing_structure_solution 'SHELXS-86 (Sheldrick, 1990)'
_diffrn_ambient_temperature 298(2)
_diffrn_radiation_monochromator graphite
_diffrn_radiation_source 'fine-focus sealed tube'
_diffrn_radiation_type MoK\a
_diffrn_radiation_wavelength 0.71073
_diffrn_reflns_av_R_equivalents 0.0319
_diffrn_reflns_av_sigmaI/netI 0.0440
_diffrn_reflns_limit_h_max 9
_diffrn_reflns_limit_h_min -9
_diffrn_reflns_limit_k_max 5
_diffrn_reflns_limit_k_min -5
_diffrn_reflns_limit_l_max 6
_diffrn_reflns_limit_l_min -11
_diffrn_reflns_number 1638
_diffrn_reflns_theta_max 23.25
_diffrn_reflns_theta_min 2.29
_exptl_absorpt_coefficient_mu 0.101
_exptl_crystal_density_diffrn 1.272
_exptl_crystal_F_000 188
_refine_diff_density_max 0.297
_refine_diff_density_min -0.188
_refine_diff_density_rms 0.053
_refine_ls_extinction_method none
_refine_ls_goodness_of_fit_all 0.911
_refine_ls_goodness_of_fit_obs 1.053
_refine_ls_matrix_type full
_refine_ls_number_parameters 59
_refine_ls_number_reflns 645
_refine_ls_number_restraints 0
_refine_ls_restrained_S_all 0.911
_refine_ls_restrained_S_obs 1.053
_refine_ls_R_factor_all 0.0725
_refine_ls_R_factor_obs 0.0582
_refine_ls_shift/esd_max 0.000
_refine_ls_shift/esd_mean 0.000
_refine_ls_structure_factor_coef Fsqd
_refine_ls_weighting_details 'w=1/[\s^2^(Fo^2^)+(0.1038P)^2^+0.0000P] where P=(Fo^2^+2Fc^2^)/3'
_refine_ls_weighting_scheme calc
_refine_ls_wR_factor_all 0.1475
_refine_ls_wR_factor_obs 0.1396
_reflns_number_observed 449
_reflns_number_total 645
_reflns_observed_criterion >2sigma(I)
_cod_data_source_file ja0011459_17.cif
_cod_data_source_block disa80m
_cod_depositor_comments
;
The following automatic conversions were performed:

'_refine_ls_weighting_scheme' value 'calc
w=1/[\s^2^(Fo^2^)+(0.1038P)^2^+0.0000P] where P=(Fo^2^+2Fc^2^)/3' was
changed to 'calc'. New tag '_refine_ls_weighting_details' was
created. The value of the new tag was set to
'w=1/[\s^2^(Fo^2^)+(0.1038P)^2^+0.0000P] where P=(Fo^2^+2Fc^2^)/3'.

Automatic conversion script
Id: cif_fix_values 3143 2015-03-26 13:38:13Z robertas 
;
_cod_database_code 4116155

loop_
_symmetry_equiv_pos_as_xyz
'x, y, z'
'-x, y+1/2, -z+1/2'
'-x, -y, -z'
'x, -y-1/2, z-1/2'

loop_
_atom_site_aniso_label
_atom_site_aniso_U_11
_atom_site_aniso_U_22
_atom_site_aniso_U_33
_atom_site_aniso_U_23
_atom_site_aniso_U_13
_atom_site_aniso_U_12
O1 0.0668(13) 0.0743(14) 0.0650(13) -0.0182(10) -0.0143(9) 0.0099(10)
O2 0.0716(13) 0.073(2) 0.0701(14) -0.0118(10) -0.0187(10) 0.0150(9)
C1 0.0493(15) 0.054(2) 0.054(2) -0.0010(13) -0.0013(12) 0.0011(12)
C2 0.059(2) 0.059(2) 0.054(2) -0.0067(13) -0.0069(13) -0.0009(13)
C3 0.056(2) 0.061(2) 0.056(2) -0.0060(13) -0.0086(13) -0.0010(12)
C4 0.064(2) 0.062(2) 0.058(2) -0.0088(13) -0.0088(13) 0.0015(13)

loop_
_atom_site_label
_atom_site_type_symbol
_atom_site_fract_x
_atom_site_fract_y
_atom_site_fract_z
_atom_site_U_iso_or_equiv
_atom_site_thermal_displace_type
_atom_site_occupancy
_atom_site_calc_flag
_atom_site_refinement_flags
O1 O -0.3416(2) -0.0956(4) -0.4017(2) 0.0710(7) Uani 1 d .
O2 O -0.4837(2) 0.2538(4) -0.3796(2) 0.0743(8) Uani 1 d .
H1 H -0.5499(39) 0.1944(58) -0.4757(37) 0.125(11) Uiso 1 d .
C1 C -0.3698(2) 0.1028(5) -0.3395(2) 0.0532(8) Uani 1 d .
C2 C -0.2760(3) 0.1871(5) -0.2133(2) 0.0592(8) Uani 1 d .
H2A H -0.3409(3) 0.2052(5) -0.1449(2) 0.071 Uiso 1 calc R
H2B H -0.2350(3) 0.3604(5) -0.2274(2) 0.071 Uiso 1 calc R
C3 C -0.1478(2) 0.0062(5) -0.1610(2) 0.0593(8) Uani 1 d .
H3B H -0.1871(2) -0.1705(5) -0.1526(2) 0.071 Uiso 1 calc R
H3A H -0.0779(2) -0.0010(5) -0.2258(2) 0.071 Uiso 1 calc R
C4 C -0.0636(3) 0.0888(5) -0.0282(3) 0.0633(9) Uani 1 d .
H4B H -0.0237(3) 0.2648(5) -0.0374(3) 0.076 Uiso 1 calc R
H4A H -0.1344(3) 0.0993(5) 0.0357(3) 0.076 Uiso 1 calc R

loop_
_atom_type_symbol
_atom_type_description
_atom_type_scat_dispersion_real
_atom_type_scat_dispersion_imag
_atom_type_scat_source
C C 0.0033 0.0016 'International Tables Vol C Tables 4.2.6.8 and 6.1.1.4'
H H 0.0000 0.0000 'International Tables Vol C Tables 4.2.6.8 and 6.1.1.4'
O O 0.0106 0.0060 'International Tables Vol C Tables 4.2.6.8 and 6.1.1.4'

loop_
_geom_angle_atom_site_label_1
_geom_angle_atom_site_label_2
_geom_angle_atom_site_label_3
_geom_angle
_geom_angle_site_symmetry_1
O1 C1 O2 122.2(2) .
O1 C1 C2 122.7(2) .
O2 C1 C2 115.1(2) .
C1 C2 C3 115.9(2) .
C4 C3 C2 114.0(2) .
C4 C4 C3 115.6(3) 3

loop_
_geom_bond_atom_site_label_1
_geom_bond_atom_site_label_2
_geom_bond_distance
_geom_bond_site_symmetry_2
O1 C1 1.231(3) .
O2 C1 1.295(3) .
C1 C2 1.487(3) .
C2 C3 1.507(3) .
C3 C4 1.503(4) .
C4 C4 1.501(5) 3
